data_4087482
loop_
_publ_author_name
'Ziemann, Elisabeth A.'
'Baljak, Sladjana'
'Steffens, Stefan'
'Stein, Timo'
'Van Steerteghem, Nick'
'Asselberghs, Inge'
'Clays, Koen'
'Heck, J\"urgen'

_publ_section_title
;
 Stille Cross-Coupling Reaction with Cationic [(\h5-Cp)(\h6-C6H6--xIx)Ru]+
 Complexes as Key for Ethynyl-Bridged Homo- and Heteronuclear Sandwich
 Compounds
;
_journal_issue 9
_journal_name_full Organometallics
_journal_page_first 1692
_journal_paper_doi 10.1021/acs.organomet.5b00160
_journal_volume 34
_journal_year 2015
_chemical_formula_moiety 'C47 H35 Fe3 Ru 1+, F6 P 1-, C3 H6 O1'
_chemical_formula_sum 'C50 H41 F6 Fe3 O P Ru'
_chemical_formula_weight 1071.42
_chemical_name_systematic
;
(1,3,5-Tris(ferrocenylethindiyl)-\h^6^-benzene)
(\h^5^-cyclopentadienyl)ruthenium(II) hexafluoridophosphate
;
_space_group_crystal_system triclinic
_space_group_IT_number 2
_space_group_name_Hall '-P 1'
_space_group_name_H-M_alt 'P -1'
_atom_sites_solution_hydrogens geom
_atom_sites_solution_primary iterative
_atom_sites_solution_secondary difmap
_audit_creation_method SHELXL-2014/7
_cell_angle_alpha 70.777(1)
_cell_angle_beta 88.675(1)
_cell_angle_gamma 69.777(1)
_cell_formula_units_Z 2
_cell_length_a 11.6270(3)
_cell_length_b 12.2072(4)
_cell_length_c 16.9848(5)
_cell_measurement_reflns_used 7731
_cell_measurement_temperature 100(2)
_cell_measurement_theta_max 29.14
_cell_measurement_theta_min 2.37
_cell_volume 2124.75(11)
_computing_cell_refinement 'SAINT V8.34A (Bruker AXS Inc., 2013)'
_computing_data_collection 'APEX2 v.2014.1-1 (Bruker AXS Inc., 2014)'
_computing_data_reduction 'SAINT V8.34A (Bruker AXS Inc., 2013)'
_computing_molecular_graphics 'ORTEP-3 (Farrugia, 2012)'
_computing_structure_refinement 'SHELXL-2014/7 (Sheldrick, 2014)'
_computing_structure_solution 'Superflip (Palatinus & Chapuis, 2007)'
_diffrn_ambient_temperature 100(2)
_diffrn_measured_fraction_theta_full 0.997
_diffrn_measured_fraction_theta_max 0.914
_diffrn_measurement_device_type 'Bruker Smart APEX CCD area detector'
_diffrn_measurement_method \w-scan
_diffrn_radiation_monochromator mirror
_diffrn_radiation_source 'Incoatec microfocus'
_diffrn_radiation_type MoK\a
_diffrn_radiation_wavelength 0.71073
_diffrn_reflns_av_R_equivalents 0.0398
_diffrn_reflns_av_unetI/netI 0.0479
_diffrn_reflns_Laue_measured_fraction_full 0.997
_diffrn_reflns_Laue_measured_fraction_max 0.914
_diffrn_reflns_limit_h_max 15
_diffrn_reflns_limit_h_min -16
_diffrn_reflns_limit_k_max 16
_diffrn_reflns_limit_k_min -15
_diffrn_reflns_limit_l_max 23
_diffrn_reflns_limit_l_min -21
_diffrn_reflns_number 33549
_diffrn_reflns_point_group_measured_fraction_full 0.997
_diffrn_reflns_point_group_measured_fraction_max 0.914
_diffrn_reflns_theta_full 25.242
_diffrn_reflns_theta_max 30.000
_diffrn_reflns_theta_min 1.876
_exptl_absorpt_coefficient_mu 1.455
_exptl_absorpt_correction_T_max 0.7467
_exptl_absorpt_correction_T_min 0.6842
_exptl_absorpt_correction_type numerical
_exptl_absorpt_process_details 'SADABS-2012/1 (Bruker AXS Inc., 2012)'
_exptl_crystal_colour red
_exptl_crystal_density_diffrn 1.669
_exptl_crystal_description plate
_exptl_crystal_F_000 1076
_exptl_crystal_size_max 0.10
_exptl_crystal_size_mid 0.03
_exptl_crystal_size_min 0.02
_refine_diff_density_max 1.159
_refine_diff_density_min -0.472
_refine_diff_density_rms 0.096
_refine_ls_extinction_method none
_refine_ls_goodness_of_fit_ref 1.033
_refine_ls_hydrogen_treatment constr
_refine_ls_matrix_type full
_refine_ls_number_parameters 689
_refine_ls_number_reflns 11324
_refine_ls_number_restraints 101
_refine_ls_restrained_S_all 1.031
_refine_ls_R_factor_all 0.0598
_refine_ls_R_factor_gt 0.0403
_refine_ls_shift/su_max 0.001
_refine_ls_shift/su_mean 0.000
_refine_ls_structure_factor_coef Fsqd
_refine_ls_weighting_details 'w=1/[\s^2^(Fo^2^)+(0.0422P)^2^+1.3612P] where P=(Fo^2^+2Fc^2^)/3'
_refine_ls_weighting_scheme calc
_refine_ls_wR_factor_gt 0.0884
_refine_ls_wR_factor_ref 0.0984
_reflns_Friedel_coverage 0.000
_reflns_number_gt 8554
_reflns_number_total 11324
_reflns_threshold_expression 'I > 2\s(I)'
_cod_data_source_file om5b00160_si_002.cif
_cod_data_source_block CpRuBzFc3
_cod_original_formula_sum 'C50 H41 F6 Fe3 O1 P Ru'
_cod_database_code 4087482
_shelx_shelxl_version_number 2014/7
_shelx_space_group_comment
;
The symmetry employed for this shelxl refinement is uniquely defined
by the following loop, which should always be used as a source of
symmetry information in preference to the above space-group names.
They are only intended as comments.
;
_shelx_estimated_absorpt_t_min 0.868
_shelx_estimated_absorpt_t_max 0.971

loop_
_space_group_symop_operation_xyz
'x, y, z'
'-x, -y, -z'

loop_
_atom_site_label
_atom_site_type_symbol
_atom_site_fract_x
_atom_site_fract_y
_atom_site_fract_z
_atom_site_U_iso_or_equiv
_atom_site_adp_type
_atom_site_occupancy
_atom_site_site_symmetry_order
_atom_site_calc_flag
_atom_site_refinement_flags_posn
_atom_site_refinement_flags_adp
_atom_site_refinement_flags_occupancy
_atom_site_disorder_assembly
_atom_site_disorder_group
Ru1 Ru 0.31320(2) 0.51987(2) 0.66605(2) 0.02147(7) Uani 0.97 1 d . . P A 1
Ru1A Ru 0.4287(7) 0.3377(7) 0.8644(5) 0.0250(16) Uani 0.03 1 d . . P A 2
Fe1 Fe 0.89063(4) -0.04045(4) 0.70794(2) 0.02271(10) Uani 1 1 d . . . . .
Fe3 Fe -0.13603(4) 0.32931(4) 0.90881(2) 0.02196(9) Uani 1 1 d . . . . .
Fe2 Fe 0.49666(4) 0.83746(4) 0.92240(3) 0.02097(10) Uani 0.94 1 d . . P B 1
O1 O 0.2484(3) 0.9311(4) 0.6314(2) 0.0837(11) Uani 1 1 d . . . C 1
C80 C 0.2133(5) 1.1270(5) 0.6418(3) 0.0781(15) Uani 1 1 d . . . C 1
H80A H 0.1585 1.1061 0.6842 0.117 Uiso 1 1 calc R U . C 1
H80B H 0.1641 1.1918 0.5909 0.117 Uiso 1 1 calc R U . C 1
H80C H 0.2691 1.1574 0.6635 0.117 Uiso 1 1 calc R U . C 1
C81 C 0.2879(4) 1.0124(5) 0.6215(2) 0.0574(12) Uani 1 1 d . . . C 1
C82 C 0.4059(5) 1.0080(6) 0.5908(3) 0.094(2) Uani 1 1 d . . . C 1
H82A H 0.4531 0.9237 0.5916 0.141 Uiso 1 1 calc R U . C 1
H82B H 0.4516 1.0307 0.6267 0.141 Uiso 1 1 calc R U . C 1
H82C H 0.3930 1.0665 0.5333 0.141 Uiso 1 1 calc R U . C 1
Fe2A Fe 0.3606(6) 0.9967(6) 0.7233(4) 0.0199(13) Uani 0.06 1 d . . P B 2
C1 C 0.4848(3) 0.3533(3) 0.72557(16) 0.0225(6) Uani 1 1 d . . . . .
C2 C 0.4912(3) 0.4581(3) 0.74217(17) 0.0233(6) Uani 1 1 d . . . . .
H2 H 0.5597 0.4834 0.7275 0.028 Uiso 1 1 calc R U . A 1
C3 C 0.3953(3) 0.5255(3) 0.78070(16) 0.0218(6) Uani 1 1 d . . . . .
C4 C 0.2913(3) 0.4890(3) 0.80039(16) 0.0234(6) Uani 1 1 d . . . . .
H4 H 0.2267 0.5343 0.8253 0.028 Uiso 1 1 calc R U . A 1
C5 C 0.2833(3) 0.3857(3) 0.78318(17) 0.0242(6) Uani 1 1 d . . . . .
C6 C 0.3787(3) 0.3201(3) 0.74368(17) 0.0235(6) Uani 1 1 d . . . . .
H6 H 0.3715 0.2536 0.7293 0.028 Uiso 1 1 calc R U . A 1
C10 C 0.5812(3) 0.2795(3) 0.69049(17) 0.0250(6) Uani 1 1 d . . . . .
C11 C 0.6625(3) 0.2063(3) 0.66893(17) 0.0245(6) Uani 1 1 d . . . . .
C12 C 0.7570(3) 0.1246(3) 0.63884(17) 0.0238(6) Uani 1 1 d . . . . .
C13 C 0.7493(3) 0.0236(3) 0.61627(18) 0.0275(6) Uani 1 1 d . . . . .
H13 H 0.6807 -0.0026 0.6206 0.033 Uiso 1 1 calc R U . . .
C14 C 0.8620(3) -0.0298(3) 0.58654(19) 0.0334(7) Uani 1 1 d . . . . .
H14 H 0.8817 -0.0975 0.5665 0.040 Uiso 1 1 calc R U . . .
C15 C 0.9408(3) 0.0343(3) 0.59149(18) 0.0327(7) Uani 1 1 d . . . . .
H15 H 1.0222 0.0169 0.5755 0.039 Uiso 1 1 calc R U . . .
C16 C 0.8774(3) 0.1289(3) 0.62447(17) 0.0277(6) Uani 1 1 d . . . . .
H16 H 0.9092 0.1852 0.6351 0.033 Uiso 1 1 calc R U . . .
C17 C 0.8713(3) -0.0789(3) 0.83346(18) 0.0293(6) Uani 1 1 d . . . . .
H17 H 0.8087 -0.0304 0.8580 0.035 Uiso 1 1 calc R U . . .
C18 C 0.8655(3) -0.1764(3) 0.8082(2) 0.0328(7) Uani 1 1 d . . . . .
H18 H 0.7982 -0.2045 0.8127 0.039 Uiso 1 1 calc R U . . .
C19 C 0.9769(3) -0.2248(3) 0.77523(19) 0.0329(7) Uani 1 1 d . . . . .
H19 H 0.9974 -0.2910 0.7536 0.039 Uiso 1 1 calc R U . . .
C20 C 1.0526(3) -0.1574(3) 0.78017(18) 0.0293(6) Uani 1 1 d . . . . .
H20 H 1.1330 -0.1707 0.7628 0.035 Uiso 1 1 calc R U . . .
C21 C 0.9866(3) -0.0661(3) 0.81588(18) 0.0281(6) Uani 1 1 d . . . . .
H21 H 1.0148 -0.0072 0.8261 0.034 Uiso 1 1 calc R U . . .
C30 C 0.4019(3) 0.6311(3) 0.79672(16) 0.0232(6) Uani 1 1 d . . . . .
C31 C 0.4100(3) 0.7195(3) 0.80831(17) 0.0238(6) Uani 1 1 d . . . . .
C32 C 0.4207(3) 0.8271(3) 0.81836(16) 0.0227(6) Uani 1 1 d . . . . .
C33 C 0.5234(3) 0.8666(3) 0.79791(17) 0.0265(6) Uani 1 1 d . . . . .
H33 H 0.5956 0.8253 0.7766 0.032 Uiso 1 1 calc R U . B 1
C34 C 0.4983(3) 0.9777(3) 0.81506(18) 0.0301(7) Uani 1 1 d . . . . .
H34 H 0.5509 1.0243 0.8070 0.036 Uiso 1 1 calc R U . B 1
C35 C 0.3806(3) 1.0085(3) 0.84665(18) 0.0290(6) Uani 1 1 d . . . . .
H35 H 0.3417 1.0787 0.8632 0.035 Uiso 1 1 calc R U . B 1
C36 C 0.3322(3) 0.9156(3) 0.84899(18) 0.0264(6) Uani 1 1 d . . . . .
H36 H 0.2552 0.9124 0.8674 0.032 Uiso 1 1 calc R U . B 1
C37 C 0.4611(3) 0.7514(3) 1.04108(18) 0.0310(7) Uani 1 1 d . . . . .
H37 H 0.3833 0.7485 1.0576 0.037 Uiso 1 1 calc R U . B 1
C38 C 0.5086(3) 0.8439(3) 1.04129(18) 0.0297(7) Uani 1 1 d . . . . .
H38 H 0.4685 0.9135 1.0583 0.036 Uiso 1 1 calc R U . B 1
C39 C 0.6276(3) 0.8139(3) 1.01140(18) 0.0307(7) Uani 1 1 d . . . . .
H39 H 0.6802 0.8604 1.0045 0.037 Uiso 1 1 calc R U . B 1
C40 C 0.6532(3) 0.7029(3) 0.99389(18) 0.0301(7) Uani 1 1 d . . . . .
H40 H 0.7264 0.6613 0.9736 0.036 Uiso 1 1 calc R U . B 1
C41 C 0.5502(3) 0.6641(3) 1.01194(17) 0.0295(7) Uani 1 1 d . . . . .
H41 H 0.5425 0.5924 1.0056 0.035 Uiso 1 1 calc R U . B 1
C50 C 0.1796(3) 0.3460(3) 0.80386(18) 0.0279(6) Uani 1 1 d . . . . .
C51 C 0.1024(3) 0.3027(3) 0.82508(18) 0.0266(6) Uani 1 1 d . . . . .
C52 C 0.0078(3) 0.2525(3) 0.85068(18) 0.0256(6) Uani 1 1 d . . . . .
C53 C -0.1054(3) 0.2842(3) 0.80239(18) 0.0265(6) Uani 1 1 d . . . . .
H53 H -0.1295 0.3397 0.7463 0.032 Uiso 1 1 calc R U . . .
C54 C -0.1745(3) 0.2188(3) 0.85259(19) 0.0281(6) Uani 1 1 d . . . . .
H54 H -0.2536 0.2225 0.8359 0.034 Uiso 1 1 calc R U . . .
C55 C -0.1067(3) 0.1461(3) 0.93270(19) 0.0291(6) Uani 1 1 d . . . . .
H55 H -0.1328 0.0936 0.9785 0.035 Uiso 1 1 calc R U . . .
C56 C 0.0061(3) 0.1659(3) 0.93185(19) 0.0277(6) Uani 1 1 d . . . . .
H56 H 0.0696 0.1287 0.9769 0.033 Uiso 1 1 calc R U . . .
C57 C -0.1058(3) 0.4755(3) 0.9248(2) 0.0336(7) Uani 1 1 d . . . . .
H57 H -0.0358 0.4981 0.9100 0.040 Uiso 1 1 calc R U . . .
C58 C -0.2159(3) 0.5184(3) 0.87248(19) 0.0350(8) Uani 1 1 d . . . . .
H58 H -0.2335 0.5753 0.8166 0.042 Uiso 1 1 calc R U . . .
C59 C -0.2955(3) 0.4614(3) 0.9183(2) 0.0316(7) Uani 1 1 d . . . . .
H59 H -0.3759 0.4728 0.8983 0.038 Uiso 1 1 calc R U . . .
C60 C -0.2338(3) 0.3836(3) 0.99965(19) 0.0309(7) Uani 1 1 d . . . . .
H60 H -0.2660 0.3345 1.0435 0.037 Uiso 1 1 calc R U . . .
C61 C -0.1175(3) 0.3929(3) 1.00319(19) 0.0322(7) Uani 1 1 d . . . . .
H61 H -0.0568 0.3511 1.0501 0.039 Uiso 1 1 calc R U . . .
C70 C 0.1309(12) 0.6264(15) 0.5910(10) 0.039(3) Uani 0.62(3) 1 d . U P A 1
H70 H 0.0539 0.6270 0.6112 0.047 Uiso 0.62(3) 1 calc R U P A 1
C71 C 0.1923(15) 0.7098(10) 0.5931(8) 0.040(3) Uani 0.62(3) 1 d . U P A 1
H71 H 0.1635 0.7754 0.6153 0.049 Uiso 0.62(3) 1 calc R U P A 1
C72 C 0.3048(13) 0.6756(13) 0.5555(8) 0.041(3) Uani 0.62(3) 1 d . U P A 1
H72 H 0.3645 0.7142 0.5478 0.049 Uiso 0.62(3) 1 calc R U P A 1
C73 C 0.310(3) 0.574(2) 0.5324(19) 0.048(4) Uani 0.62(3) 1 d . U P A 1
H73 H 0.3747 0.5326 0.5060 0.058 Uiso 0.62(3) 1 calc R U P A 1
C74 C 0.2077(16) 0.5428(15) 0.5530(13) 0.036(3) Uani 0.62(3) 1 d . U P A 1
H74 H 0.1911 0.4770 0.5436 0.043 Uiso 0.62(3) 1 calc R U P A 1
C70A C 0.152(2) 0.665(2) 0.5913(14) 0.049(6) Uani 0.38(3) 1 d . U P A 2
H70A H 0.0794 0.6943 0.6163 0.059 Uiso 0.38(3) 1 calc R U P A 2
C71A C 0.248(3) 0.7108(15) 0.5802(12) 0.049(5) Uani 0.38(3) 1 d . U P A 2
H71A H 0.2499 0.7789 0.5951 0.058 Uiso 0.38(3) 1 calc R U P A 2
C72A C 0.342(2) 0.642(3) 0.5441(17) 0.052(5) Uani 0.38(3) 1 d . U P A 2
H72A H 0.4189 0.6518 0.5325 0.062 Uiso 0.38(3) 1 calc R U P A 2
C73A C 0.303(4) 0.556(4) 0.528(3) 0.039(5) Uani 0.38(3) 1 d . U P A 2
H73A H 0.3468 0.4990 0.5018 0.047 Uiso 0.38(3) 1 calc R U P A 2
C74A C 0.182(3) 0.569(3) 0.559(2) 0.047(5) Uani 0.38(3) 1 d . U P A 2
H74A H 0.1335 0.5207 0.5580 0.056 Uiso 0.38(3) 1 calc R U P A 2
P1 P 0.7411(5) 0.6470(4) 0.6104(3) 0.0413(6) Uani 0.695(7) 1 d . U P D 1
F1 F 0.7252(8) 0.7875(5) 0.5861(4) 0.090(3) Uani 0.695(7) 1 d . U P D 1
F2 F 0.8567(7) 0.6024(8) 0.6792(5) 0.0492(15) Uani 0.695(7) 1 d . U P D 1
F3 F 0.6431(4) 0.6647(6) 0.6772(3) 0.0746(16) Uani 0.695(7) 1 d . . P D 1
F4 F 0.6266(11) 0.6879(15) 0.5421(7) 0.080(3) Uani 0.695(7) 1 d . U P D 1
F5 F 0.8308(5) 0.6284(6) 0.5419(2) 0.0758(17) Uani 0.695(7) 1 d . . P D 1
F6 F 0.7425(5) 0.5093(4) 0.6329(3) 0.0637(14) Uani 0.695(7) 1 d . . P D 1
P1A P 0.7703(12) 0.6418(10) 0.6082(7) 0.081(4) Uani 0.305(7) 1 d D U P D 2
F1A F 0.7007(13) 0.7594(14) 0.6321(12) 0.095(6) Uani 0.305(7) 1 d D U P D 2
F2A F 0.860(2) 0.619(3) 0.6839(15) 0.107(9) Uani 0.305(7) 1 d D U P D 2
F3A F 0.7070(11) 0.5651(12) 0.6742(7) 0.083(5) Uani 0.305(7) 1 d D . P D 2
F4A F 0.672(2) 0.678(3) 0.5326(12) 0.089(10) Uani 0.305(7) 1 d D U P D 2
F5A F 0.8524(11) 0.7121(13) 0.5511(6) 0.099(5) Uani 0.305(7) 1 d D . P D 2
F6A F 0.8584(13) 0.5152(10) 0.5974(8) 0.106(6) Uani 0.305(7) 1 d D . P D 2

loop_
_atom_site_aniso_label
_atom_site_aniso_U_11
_atom_site_aniso_U_22
_atom_site_aniso_U_33
_atom_site_aniso_U_23
_atom_site_aniso_U_13
_atom_site_aniso_U_12
Ru1 0.02660(12) 0.01641(12) 0.01710(11) -0.00607(9) -0.00190(9) -0.00200(9)
Ru1A 0.033(4) 0.015(4) 0.026(4) -0.007(3) 0.004(3) -0.007(3)
Fe1 0.0229(2) 0.0203(2) 0.02040(19) -0.00764(16) -0.00070(16) -0.00146(16)
Fe3 0.0261(2) 0.0177(2) 0.02087(19) -0.00600(16) -0.00069(16) -0.00673(16)
Fe2 0.0245(2) 0.0181(2) 0.01910(19) -0.00662(16) -0.00216(17) -0.00561(17)
O1 0.075(2) 0.092(3) 0.075(2) -0.003(2) -0.0129(19) -0.042(2)
C80 0.076(3) 0.088(4) 0.045(2) -0.012(2) -0.020(2) -0.009(3)
C81 0.053(2) 0.077(3) 0.0283(18) 0.0082(19) -0.0107(17) -0.030(2)
C82 0.067(3) 0.128(5) 0.050(3) 0.021(3) -0.003(2) -0.039(3)
Fe2A 0.023(3) 0.013(3) 0.023(3) -0.008(3) -0.002(3) -0.005(3)
C1 0.0230(13) 0.0193(14) 0.0189(12) -0.0036(11) -0.0024(11) -0.0023(11)
C2 0.0252(14) 0.0185(14) 0.0214(13) -0.0047(11) 0.0006(11) -0.0041(11)
C3 0.0257(14) 0.0193(14) 0.0161(12) -0.0040(10) -0.0035(11) -0.0045(11)
C4 0.0258(14) 0.0227(15) 0.0188(12) -0.0088(11) 0.0003(11) -0.0035(12)
C5 0.0249(14) 0.0210(15) 0.0228(13) -0.0053(11) 0.0009(11) -0.0053(12)
C6 0.0274(14) 0.0169(14) 0.0233(13) -0.0072(11) 0.0000(11) -0.0040(11)
C10 0.0283(15) 0.0233(15) 0.0224(13) -0.0067(11) 0.0002(12) -0.0089(12)
C11 0.0277(14) 0.0215(15) 0.0209(13) -0.0049(11) -0.0011(11) -0.0066(12)
C12 0.0260(14) 0.0211(14) 0.0198(13) -0.0076(11) -0.0014(11) -0.0020(12)
C13 0.0272(15) 0.0245(16) 0.0256(14) -0.0100(12) -0.0051(12) -0.0011(12)
C14 0.0369(17) 0.0301(17) 0.0259(15) -0.0151(13) -0.0052(13) 0.0024(14)
C15 0.0298(16) 0.0383(19) 0.0207(14) -0.0086(13) 0.0046(12) -0.0026(14)
C16 0.0276(15) 0.0285(16) 0.0205(13) -0.0045(12) -0.0004(12) -0.0057(13)
C17 0.0300(15) 0.0279(16) 0.0220(13) -0.0066(12) 0.0004(12) -0.0027(13)
C18 0.0318(16) 0.0274(17) 0.0331(16) -0.0023(13) -0.0046(13) -0.0103(14)
C19 0.0402(18) 0.0197(15) 0.0296(15) -0.0074(12) -0.0060(14) -0.0004(13)
C20 0.0243(14) 0.0281(16) 0.0259(14) -0.0074(12) -0.0021(12) 0.0007(12)
C21 0.0285(15) 0.0250(16) 0.0255(14) -0.0071(12) -0.0052(12) -0.0042(13)
C30 0.0253(14) 0.0215(15) 0.0185(12) -0.0073(11) -0.0012(11) -0.0027(11)
C31 0.0232(14) 0.0224(15) 0.0210(13) -0.0073(11) -0.0022(11) -0.0023(11)
C32 0.0268(14) 0.0186(14) 0.0195(12) -0.0059(11) -0.0028(11) -0.0048(11)
C33 0.0294(15) 0.0242(15) 0.0223(13) -0.0043(11) -0.0007(12) -0.0086(12)
C34 0.0385(17) 0.0236(16) 0.0264(14) -0.0038(12) -0.0041(13) -0.0127(13)
C35 0.0363(17) 0.0173(15) 0.0261(14) -0.0061(12) -0.0080(13) -0.0016(13)
C36 0.0294(15) 0.0217(15) 0.0246(14) -0.0085(12) -0.0056(12) -0.0039(12)
C37 0.0376(17) 0.0320(17) 0.0233(14) -0.0094(13) 0.0028(13) -0.0125(14)
C38 0.0366(17) 0.0286(17) 0.0242(14) -0.0120(12) -0.0033(13) -0.0087(14)
C39 0.0328(16) 0.0345(18) 0.0258(14) -0.0102(13) -0.0045(13) -0.0129(14)
C40 0.0315(16) 0.0278(16) 0.0237(14) -0.0068(12) -0.0050(12) -0.0033(13)
C41 0.0419(18) 0.0215(15) 0.0215(13) -0.0050(11) -0.0034(13) -0.0090(13)
C50 0.0296(15) 0.0224(15) 0.0283(15) -0.0089(12) 0.0006(12) -0.0047(13)
C51 0.0263(15) 0.0228(15) 0.0296(15) -0.0119(12) 0.0024(12) -0.0046(12)
C52 0.0275(15) 0.0198(14) 0.0290(14) -0.0110(12) 0.0010(12) -0.0053(12)
C53 0.0311(15) 0.0223(15) 0.0254(14) -0.0112(12) 0.0016(12) -0.0058(12)
C54 0.0305(15) 0.0251(16) 0.0334(15) -0.0177(13) -0.0006(13) -0.0081(13)
C55 0.0354(16) 0.0191(15) 0.0339(16) -0.0086(12) 0.0020(13) -0.0115(13)
C56 0.0307(15) 0.0178(14) 0.0292(15) -0.0050(12) -0.0042(12) -0.0046(12)
C57 0.0408(18) 0.0299(17) 0.0452(19) -0.0242(15) 0.0128(15) -0.0203(15)
C58 0.057(2) 0.0169(15) 0.0248(14) -0.0084(12) 0.0044(15) -0.0049(14)
C59 0.0268(15) 0.0299(17) 0.0384(17) -0.0197(14) -0.0020(13) -0.0025(13)
C60 0.0384(17) 0.0282(17) 0.0267(15) -0.0118(13) 0.0072(13) -0.0107(14)
C61 0.0365(17) 0.0297(17) 0.0294(15) -0.0163(13) -0.0061(13) -0.0043(14)
C70 0.033(4) 0.042(7) 0.027(3) -0.007(5) -0.009(3) 0.000(4)
C71 0.057(8) 0.018(4) 0.026(4) -0.002(3) -0.012(5) 0.007(4)
C72 0.051(7) 0.037(8) 0.020(5) 0.010(4) -0.007(4) -0.017(6)
C73 0.058(7) 0.052(9) 0.022(6) -0.012(5) 0.004(5) -0.006(6)
C74 0.051(7) 0.025(5) 0.024(3) -0.011(3) -0.010(5) -0.001(5)
C70A 0.035(10) 0.036(15) 0.035(7) 0.000(10) -0.011(9) 0.025(7)
C71A 0.082(16) 0.019(6) 0.023(9) 0.001(5) -0.021(10) 0.002(9)
C72A 0.057(11) 0.052(13) 0.033(8) -0.002(7) 0.004(7) -0.015(10)
C73A 0.046(9) 0.037(10) 0.015(6) -0.013(7) -0.010(6) 0.013(8)
C74A 0.040(10) 0.051(14) 0.038(11) -0.011(9) -0.025(8) -0.005(10)
P1 0.0758(14) 0.0289(12) 0.0215(11) -0.0087(9) 0.0031(9) -0.0214(9)
F1 0.155(7) 0.034(2) 0.080(4) -0.012(3) -0.043(4) -0.036(3)
F2 0.056(3) 0.048(3) 0.036(3) -0.008(2) 0.002(2) -0.016(2)
F3 0.059(3) 0.106(4) 0.060(3) -0.041(3) 0.014(2) -0.020(3)
F4 0.099(5) 0.060(4) 0.071(5) -0.008(4) -0.028(4) -0.028(4)
F5 0.097(4) 0.110(5) 0.040(2) -0.032(3) 0.024(2) -0.056(3)
F6 0.096(4) 0.036(2) 0.054(2) -0.0003(17) -0.016(2) -0.030(2)
P1A 0.145(11) 0.053(5) 0.037(4) 0.001(3) 0.003(5) -0.039(6)
F1A 0.066(7) 0.067(10) 0.147(14) -0.070(10) -0.017(10) 0.015(7)
F2A 0.162(17) 0.15(2) 0.041(9) -0.032(10) 0.031(9) -0.099(14)
F3A 0.079(8) 0.087(10) 0.073(7) 0.028(7) -0.031(6) -0.069(8)
F4A 0.20(3) 0.050(9) 0.021(5) -0.001(5) -0.032(11) -0.049(16)
F5A 0.116(10) 0.108(10) 0.041(5) 0.021(6) 0.005(5) -0.044(8)
F6A 0.139(12) 0.069(8) 0.087(9) -0.050(7) -0.039(8) 0.014(7)

loop_
_atom_type_symbol
_atom_type_description
_atom_type_scat_dispersion_real
_atom_type_scat_dispersion_imag
_atom_type_scat_source
C C 0.0033 0.0016 'International Tables Vol C Tables 4.2.6.8 and 6.1.1.4'
H H 0.0000 0.0000 'International Tables Vol C Tables 4.2.6.8 and 6.1.1.4'
F F 0.0171 0.0103 'International Tables Vol C Tables 4.2.6.8 and 6.1.1.4'
P P 0.1023 0.0942 'International Tables Vol C Tables 4.2.6.8 and 6.1.1.4'
Fe Fe 0.3463 0.8444 'International Tables Vol C Tables 4.2.6.8 and 6.1.1.4'
Ru Ru -1.2594 0.8363 'International Tables Vol C Tables 4.2.6.8 and 6.1.1.4'
O O 0.0106 0.0060 'International Tables Vol C Tables 4.2.6.8 and 6.1.1.4'

loop_
_geom_angle_atom_site_label_1
_geom_angle_atom_site_label_2
_geom_angle_atom_site_label_3
_geom_angle
_geom_angle_site_symmetry_1
_geom_angle_site_symmetry_3
C73 Ru1 C72 38.0(6) . .
C73 Ru1 C74 36.9(8) . .
C72 Ru1 C74 63.3(5) . .
C73 Ru1 C71 63.1(7) . .
C72 Ru1 C71 38.3(3) . .
C74 Ru1 C71 63.4(5) . .
C73 Ru1 C4 171.3(7) . .
C72 Ru1 C4 136.4(4) . .
C74 Ru1 C4 138.9(4) . .
C71 Ru1 C4 108.5(3) . .
C73 Ru1 C6 119.8(6) . .
C72 Ru1 C6 154.0(5) . .
C74 Ru1 C6 107.4(4) . .
C71 Ru1 C6 161.9(5) . .
C4 Ru1 C6 67.36(10) . .
C73 Ru1 C2 119.0(8) . .
C72 Ru1 C2 108.1(3) . .
C74 Ru1 C2 150.9(4) . .
C71 Ru1 C2 128.6(4) . .
C4 Ru1 C2 67.47(10) . .
C6 Ru1 C2 67.33(10) . .
C73 Ru1 C3 144.6(7) . .
C72 Ru1 C3 112.8(4) . .
C74 Ru1 C3 170.4(4) . .
C71 Ru1 C3 107.9(3) . .
C4 Ru1 C3 37.48(10) . .
C6 Ru1 C3 79.82(10) . .
C2 Ru1 C3 37.49(10) . .
C73 Ru1 C70 62.4(8) . .
C72 Ru1 C70 63.7(4) . .
C74 Ru1 C70 37.7(4) . .
C71 Ru1 C70 38.0(3) . .
C4 Ru1 C70 109.8(4) . .
C6 Ru1 C70 125.2(4) . .
C2 Ru1 C70 166.1(4) . .
C3 Ru1 C70 132.9(4) . .
C73 Ru1 C5 146.1(7) . .
C72 Ru1 C5 168.0(5) . .
C74 Ru1 C5 114.4(5) . .
C71 Ru1 C5 129.6(4) . .
C4 Ru1 C5 37.22(10) . .
C6 Ru1 C5 37.35(10) . .
C2 Ru1 C5 79.53(10) . .
C3 Ru1 C5 67.38(10) . .
C70 Ru1 C5 106.8(4) . .
C73 Ru1 C1 109.4(7) . .
C72 Ru1 C1 124.8(4) . .
C74 Ru1 C1 122.4(4) . .
C71 Ru1 C1 160.9(5) . .
C4 Ru1 C1 79.23(10) . .
C6 Ru1 C1 37.15(10) . .
C2 Ru1 C1 37.13(10) . .
C3 Ru1 C1 67.16(10) . .
C70 Ru1 C1 156.8(4) . .
C5 Ru1 C1 66.93(10) . .
C37 Ru1A C4 149.3(5) 2_667 .
C37 Ru1A C5 158.6(5) 2_667 .
C4 Ru1A C5 41.9(2) . .
C37 Ru1A C41 41.4(2) 2_667 2_667
C4 Ru1A C41 108.9(4) . 2_667
C5 Ru1A C41 134.1(4) . 2_667
C37 Ru1A C38 40.8(2) 2_667 2_667
C4 Ru1A C38 149.1(4) . 2_667
C5 Ru1A C38 118.8(4) . 2_667
C41 Ru1A C38 65.3(3) 2_667 2_667
C37 Ru1A C3 127.9(4) 2_667 .
C4 Ru1A C3 39.94(18) . .
C5 Ru1A C3 72.6(3) . .
C41 Ru1A C3 107.4(3) 2_667 .
C38 Ru1A C3 168.6(5) 2_667 .
C37 Ru1A C6 139.7(4) 2_667 .
C4 Ru1A C6 71.1(3) . .
C5 Ru1A C6 38.72(18) . .
C41 Ru1A C6 168.1(4) 2_667 .
C38 Ru1A C6 108.3(3) 2_667 .
C3 Ru1A C6 80.4(3) . .
C37 Ru1A C2 119.2(4) 2_667 .
C4 Ru1A C2 68.2(2) . .
C5 Ru1A C2 80.6(3) . .
C41 Ru1A C2 127.2(4) 2_667 .
C38 Ru1A C2 140.8(4) 2_667 .
C3 Ru1A C2 36.20(15) . .
C6 Ru1A C2 64.2(2) . .
C37 Ru1A C1 123.3(4) 2_667 .
C4 Ru1A C1 80.8(3) . .
C5 Ru1A C1 67.8(2) . .
C41 Ru1A C1 155.9(4) 2_667 .
C38 Ru1A C1 117.4(3) 2_667 .
C3 Ru1A C1 65.4(2) . .
C6 Ru1A C1 35.57(15) . .
C2 Ru1A C1 34.70(14) . .
C37 Ru1A C40 61.3(2) 2_667 2_667
C4 Ru1A C40 98.9(3) . 2_667
C5 Ru1A C40 104.7(3) . 2_667
C41 Ru1A C40 34.36(16) 2_667 2_667
C38 Ru1A C40 58.3(2) 2_667 2_667
C3 Ru1A C40 121.0(3) . 2_667
C6 Ru1A C40 133.9(4) . 2_667
C2 Ru1A C40 154.8(4) . 2_667
C1 Ru1A C40 169.0(4) . 2_667
C37 Ru1A C39 60.8(2) 2_667 2_667
C4 Ru1A C39 115.7(4) . 2_667
C5 Ru1A C39 98.5(3) . 2_667
C41 Ru1A C39 58.2(2) 2_667 2_667
C38 Ru1A C39 34.10(16) 2_667 2_667
C3 Ru1A C39 150.2(4) . 2_667
C6 Ru1A C39 110.7(3) . 2_667
C2 Ru1A C39 172.9(4) . 2_667
C1 Ru1A C39 138.5(3) . 2_667
C40 Ru1A C39 32.31(14) 2_667 2_667
C13 Fe1 C16 68.98(12) . .
C13 Fe1 C19 122.95(13) . .
C16 Fe1 C19 155.61(13) . .
C13 Fe1 C21 160.43(12) . .
C16 Fe1 C21 107.46(12) . .
C19 Fe1 C21 68.41(12) . .
C13 Fe1 C20 157.90(12) . .
C16 Fe1 C20 120.56(13) . .
C19 Fe1 C20 40.56(13) . .
C21 Fe1 C20 40.79(11) . .
C13 Fe1 C18 109.14(13) . .
C16 Fe1 C18 162.38(12) . .
C19 Fe1 C18 40.41(13) . .
C21 Fe1 C18 68.09(13) . .
C20 Fe1 C18 68.02(13) . .
C13 Fe1 C14 40.36(12) . .
C16 Fe1 C14 68.22(13) . .
C19 Fe1 C14 106.06(13) . .
C21 Fe1 C14 157.85(13) . .
C20 Fe1 C14 121.18(12) . .
C18 Fe1 C14 122.47(14) . .
C13 Fe1 C17 124.88(12) . .
C16 Fe1 C17 125.37(12) . .
C19 Fe1 C17 68.05(12) . .
C21 Fe1 C17 40.48(12) . .
C20 Fe1 C17 68.14(12) . .
C18 Fe1 C17 40.32(13) . .
C14 Fe1 C17 159.27(14) . .
C13 Fe1 C15 68.25(13) . .
C16 Fe1 C15 40.52(12) . .
C19 Fe1 C15 119.87(13) . .
C21 Fe1 C15 122.34(13) . .
C20 Fe1 C15 105.15(12) . .
C18 Fe1 C15 156.47(13) . .
C14 Fe1 C15 40.32(13) . .
C17 Fe1 C15 160.05(13) . .
C13 Fe1 C12 41.10(11) . .
C16 Fe1 C12 40.93(11) . .
C19 Fe1 C12 161.03(13) . .
C21 Fe1 C12 123.72(12) . .
C20 Fe1 C12 158.02(13) . .
C18 Fe1 C12 126.20(12) . .
C14 Fe1 C12 68.19(11) . .
C17 Fe1 C12 110.55(11) . .
C15 Fe1 C12 68.25(11) . .
C56 Fe3 C52 41.65(12) . .
C56 Fe3 C57 119.55(13) . .
C52 Fe3 C57 105.45(12) . .
C56 Fe3 C59 162.07(13) . .
C52 Fe3 C59 155.78(13) . .
C57 Fe3 C59 68.05(13) . .
C56 Fe3 C55 40.65(12) . .
C52 Fe3 C55 69.12(12) . .
C57 Fe3 C55 155.54(13) . .
C59 Fe3 C55 126.40(13) . .
C56 Fe3 C61 106.30(13) . .
C52 Fe3 C61 123.16(13) . .
C57 Fe3 C61 40.71(13) . .
C59 Fe3 C61 68.04(13) . .
C55 Fe3 C61 121.06(13) . .
C56 Fe3 C58 155.01(14) . .
C52 Fe3 C58 119.46(12) . .
C57 Fe3 C58 40.42(14) . .
C59 Fe3 C58 40.56(13) . .
C55 Fe3 C58 163.05(14) . .
C61 Fe3 C58 68.22(13) . .
C56 Fe3 C60 123.97(12) . .
C52 Fe3 C60 160.37(13) . .
C57 Fe3 C60 68.09(13) . .
C59 Fe3 C60 40.91(12) . .
C55 Fe3 C60 108.63(12) . .
C61 Fe3 C60 40.06(13) . .
C58 Fe3 C60 68.45(12) . .
C56 Fe3 C53 69.21(12) . .
C52 Fe3 C53 41.10(11) . .
C57 Fe3 C53 123.85(12) . .
C59 Fe3 C53 121.80(12) . .
C55 Fe3 C53 68.57(12) . .
C61 Fe3 C53 160.62(13) . .
C58 Fe3 C53 107.44(12) . .
C60 Fe3 C53 157.79(13) . .
C56 Fe3 C54 68.44(12) . .
C52 Fe3 C54 68.40(12) . .
C57 Fe3 C54 161.24(13) . .
C59 Fe3 C54 109.86(12) . .
C55 Fe3 C54 40.74(12) . .
C61 Fe3 C54 157.44(13) . .
C58 Fe3 C54 125.83(13) . .
C60 Fe3 C54 123.45(13) . .
C53 Fe3 C54 40.09(12) . .
C36 Fe2 C41 122.30(13) . .
C36 Fe2 C35 40.58(12) . .
C41 Fe2 C35 158.46(13) . .
C36 Fe2 C39 158.25(12) . .
C41 Fe2 C39 68.23(13) . .
C35 Fe2 C39 123.16(13) . .
C36 Fe2 C37 106.31(13) . .
C41 Fe2 C37 40.54(12) . .
C35 Fe2 C37 122.48(13) . .
C39 Fe2 C37 68.36(13) . .
C36 Fe2 C40 159.27(12) . .
C41 Fe2 C40 40.71(12) . .
C35 Fe2 C40 159.21(13) . .
C39 Fe2 C40 40.30(12) . .
C37 Fe2 C40 68.28(13) . .
C36 Fe2 C32 41.11(11) . .
C41 Fe2 C32 107.14(12) . .
C35 Fe2 C32 68.48(11) . .
C39 Fe2 C32 159.68(12) . .
C37 Fe2 C32 121.85(12) . .
C40 Fe2 C32 123.39(12) . .
C36 Fe2 C34 68.38(12) . .
C41 Fe2 C34 159.00(13) . .
C35 Fe2 C34 40.79(12) . .
C39 Fe2 C34 108.83(13) . .
C37 Fe2 C34 159.56(13) . .
C40 Fe2 C34 123.58(13) . .
C32 Fe2 C34 67.98(12) . .
C36 Fe2 C38 121.62(12) . .
C41 Fe2 C38 68.08(12) . .
C35 Fe2 C38 107.53(12) . .
C39 Fe2 C38 40.77(12) . .
C37 Fe2 C38 40.43(12) . .
C40 Fe2 C38 68.09(12) . .
C32 Fe2 C38 157.76(12) . .
C34 Fe2 C38 124.22(12) . .
C36 Fe2 C33 68.82(12) . .
C41 Fe2 C33 122.92(12) . .
C35 Fe2 C33 68.40(12) . .
C39 Fe2 C33 123.90(12) . .
C37 Fe2 C33 158.31(12) . .
C40 Fe2 C33 108.38(12) . .
C32 Fe2 C33 40.71(11) . .
C34 Fe2 C33 40.13(12) . .
C38 Fe2 C33 160.11(12) . .
C81 C80 H80A 109.5 . .
C81 C80 H80B 109.5 . .
H80A C80 H80B 109.5 . .
C81 C80 H80C 109.5 . .
H80A C80 H80C 109.5 . .
H80B C80 H80C 109.5 . .
O1 C81 C82 123.3(5) . .
O1 C81 C80 119.8(5) . .
C82 C81 C80 116.9(5) . .
C81 C82 H82A 109.5 . .
C81 C82 H82B 109.5 . .
H82A C82 H82B 109.5 . .
C81 C82 H82C 109.5 . .
H82A C82 H82C 109.5 . .
H82B C82 H82C 109.5 . .
C32 Fe2A C33 40.22(16) . .
C32 Fe2A C36 40.40(16) . .
C33 Fe2A C36 66.9(2) . .
C32 Fe2A C34 65.9(2) . .
C33 Fe2A C34 38.66(16) . .
C36 Fe2A C34 65.3(2) . .
C32 Fe2A C35 66.1(2) . .
C33 Fe2A C35 65.4(2) . .
C36 Fe2A C35 38.73(16) . .
C34 Fe2A C35 38.57(16) . .
C6 C1 C2 119.4(2) . .
C6 C1 C10 118.1(3) . .
C2 C1 C10 122.4(3) . .
C6 C1 Ru1 70.05(16) . .
C2 C1 Ru1 70.19(16) . .
C10 C1 Ru1 131.95(19) . .
C6 C1 Ru1A 66.3(2) . .
C2 C1 Ru1A 72.0(2) . .
C10 C1 Ru1A 135.1(3) . .
C1 C2 C3 120.4(3) . .
C1 C2 Ru1 72.68(16) . .
C3 C2 Ru1 71.27(16) . .
C1 C2 Ru1A 73.3(2) . .
C3 C2 Ru1A 63.8(2) . .
C1 C2 H2 119.8 . .
C3 C2 H2 119.8 . .
Ru1 C2 H2 128.5 . .
C4 C3 C2 119.4(3) . .
C4 C3 C30 120.5(2) . .
C2 C3 C30 120.1(3) . .
C4 C3 Ru1A 62.4(3) . .
C2 C3 Ru1A 80.0(3) . .
C30 C3 Ru1A 130.8(3) . .
C4 C3 Ru1 70.90(15) . .
C2 C3 Ru1 71.25(16) . .
C30 C3 Ru1 128.18(19) . .
C5 C4 C3 120.7(2) . .
C5 C4 Ru1A 70.3(3) . .
C3 C4 Ru1A 77.6(3) . .
C5 C4 Ru1 72.17(15) . .
C3 C4 Ru1 71.61(15) . .
C5 C4 H4 119.7 . .
C3 C4 H4 119.7 . .
Ru1 C4 H4 128.9 . .
C4 C5 C6 119.5(3) . .
C4 C5 C50 121.5(2) . .
C6 C5 C50 118.9(3) . .
C4 C5 Ru1A 67.8(3) . .
C6 C5 Ru1A 79.9(3) . .
C50 C5 Ru1A 124.2(3) . .
C4 C5 Ru1 70.61(15) . .
C6 C5 Ru1 70.77(15) . .
C50 C5 Ru1 130.4(2) . .
C1 C6 C5 120.5(3) . .
C1 C6 Ru1 72.79(16) . .
C5 C6 Ru1 71.88(16) . .
C1 C6 Ru1A 78.2(3) . .
C5 C6 Ru1A 61.4(3) . .
C1 C6 H6 119.8 . .
C5 C6 H6 119.8 . .
Ru1 C6 H6 127.7 . .
C11 C10 C1 172.5(3) . .
C10 C11 C12 176.8(3) . .
C11 C12 C16 126.0(3) . .
C11 C12 C13 126.5(3) . .
C16 C12 C13 107.4(2) . .
C11 C12 Fe1 127.7(2) . .
C16 C12 Fe1 69.13(16) . .
C13 C12 Fe1 69.01(16) . .
C14 C13 C12 107.7(3) . .
C14 C13 Fe1 70.19(17) . .
C12 C13 Fe1 69.89(16) . .
C14 C13 H13 126.1 . .
C12 C13 H13 126.1 . .
Fe1 C13 H13 125.4 . .
C13 C14 C15 108.7(3) . .
C13 C14 Fe1 69.45(17) . .
C15 C14 Fe1 69.90(17) . .
C13 C14 H14 125.6 . .
C15 C14 H14 125.6 . .
Fe1 C14 H14 126.6 . .
C14 C15 C16 108.3(3) . .
C14 C15 Fe1 69.78(17) . .
C16 C15 Fe1 69.36(16) . .
C14 C15 H15 125.9 . .
C16 C15 H15 125.9 . .
Fe1 C15 H15 126.6 . .
C15 C16 C12 107.8(3) . .
C15 C16 Fe1 70.13(18) . .
C12 C16 Fe1 69.93(17) . .
C15 C16 H16 126.1 . .
C12 C16 H16 126.1 . .
Fe1 C16 H16 125.4 . .
C18 C17 C21 108.1(3) . .
C18 C17 Fe1 69.68(17) . .
C21 C17 Fe1 69.49(16) . .
C18 C17 H17 126.0 . .
C21 C17 H17 126.0 . .
Fe1 C17 H17 126.4 . .
C17 C18 C19 108.4(3) . .
C17 C18 Fe1 70.00(17) . .
C19 C18 Fe1 69.66(18) . .
C17 C18 H18 125.8 . .
C19 C18 H18 125.8 . .
Fe1 C18 H18 126.1 . .
C18 C19 C20 107.9(3) . .
C18 C19 Fe1 69.92(17) . .
C20 C19 Fe1 69.78(17) . .
C18 C19 H19 126.0 . .
C20 C19 H19 126.0 . .
Fe1 C19 H19 125.8 . .
C19 C20 C21 107.9(3) . .
C19 C20 Fe1 69.66(17) . .
C21 C20 Fe1 69.57(17) . .
C19 C20 H20 126.1 . .
C21 C20 H20 126.1 . .
Fe1 C20 H20 126.3 . .
C17 C21 C20 107.7(3) . .
C17 C21 Fe1 70.03(17) . .
C20 C21 Fe1 69.64(17) . .
C17 C21 H21 126.1 . .
C20 C21 H21 126.1 . .
Fe1 C21 H21 125.8 . .
C31 C30 C3 178.0(3) . .
C30 C31 C32 177.5(3) . .
C31 C32 C33 124.8(3) . .
C31 C32 C36 127.3(3) . .
C33 C32 C36 107.9(2) . .
C31 C32 Fe2 127.1(2) . .
C33 C32 Fe2 69.91(16) . .
C36 C32 Fe2 69.20(16) . .
C31 C32 Fe2A 121.7(3) . .
C33 C32 Fe2A 71.6(2) . .
C36 C32 Fe2A 71.7(2) . .
C34 C33 C32 107.8(3) . .
C34 C33 Fe2 69.70(17) . .
C32 C33 Fe2 69.38(15) . .
C34 C33 Fe2A 72.9(2) . .
C32 C33 Fe2A 68.2(2) . .
C34 C33 H33 126.1 . .
C32 C33 H33 126.1 . .
Fe2 C33 H33 126.4 . .
C33 C34 C35 108.8(3) . .
C33 C34 Fe2 70.17(17) . .
C35 C34 Fe2 69.42(17) . .
C33 C34 Fe2A 68.5(2) . .
C35 C34 Fe2A 71.1(2) . .
C33 C34 H34 125.6 . .
C35 C34 H34 125.6 . .
Fe2 C34 H34 126.4 . .
C36 C35 C34 107.9(3) . .
C36 C35 Fe2 69.61(16) . .
C34 C35 Fe2 69.79(17) . .
C36 C35 Fe2A 68.3(2) . .
C34 C35 Fe2A 70.3(2) . .
C36 C35 H35 126.0 . .
C34 C35 H35 126.0 . .
Fe2 C35 H35 126.1 . .
C35 C36 C32 107.6(3) . .
C35 C36 Fe2 69.81(17) . .
C32 C36 Fe2 69.69(16) . .
C35 C36 Fe2A 72.9(2) . .
C32 C36 Fe2A 67.9(2) . .
C35 C36 H36 126.2 . .
C32 C36 H36 126.2 . .
Fe2 C36 H36 125.9 . .
C38 C37 C41 108.0(3) . .
C38 C37 Ru1A 81.3(3) . 2_667
C41 C37 Ru1A 79.7(3) . 2_667
C38 C37 Fe2 70.00(17) . .
C41 C37 Fe2 69.63(17) . .
C38 C37 H37 126.0 . .
C41 C37 H37 126.0 . .
Fe2 C37 H37 126.0 . .
C37 C38 C39 107.9(3) . .
C37 C38 Fe2 69.57(16) . .
C39 C38 Fe2 69.39(16) . .
C37 C38 Ru1A 57.9(3) . 2_667
C39 C38 Ru1A 88.6(3) . 2_667
C37 C38 H38 126.1 . .
C39 C38 H38 126.1 . .
Fe2 C38 H38 126.6 . .
C40 C39 C38 108.0(3) . .
C40 C39 Fe2 69.90(17) . .
C38 C39 Fe2 69.84(17) . .
C40 C39 Ru1A 72.9(2) . 2_667
C38 C39 Ru1A 57.3(2) . 2_667
C40 C39 H39 126.0 . .
C38 C39 H39 126.0 . .
Fe2 C39 H39 125.8 . .
C39 C40 C41 108.1(3) . .
C39 C40 Fe2 69.80(17) . .
C41 C40 Fe2 69.50(17) . .
C39 C40 Ru1A 74.8(2) . 2_667
C41 C40 Ru1A 56.7(2) . 2_667
C39 C40 H40 125.9 . .
C41 C40 H40 125.9 . .
Fe2 C40 H40 126.3 . .
C37 C41 C40 108.0(3) . .
C37 C41 Fe2 69.84(17) . .
C40 C41 Fe2 69.79(17) . .
C37 C41 Ru1A 58.9(3) . 2_667
C40 C41 Ru1A 88.9(3) . 2_667
C37 C41 H41 126.0 . .
C40 C41 H41 126.0 . .
Fe2 C41 H41 126.0 . .
C51 C50 C5 173.8(3) . .
C50 C51 C52 179.0(3) . .
C53 C52 C51 126.5(3) . .
C53 C52 C56 107.4(3) . .
C51 C52 C56 126.1(3) . .
C53 C52 Fe3 70.26(16) . .
C51 C52 Fe3 123.2(2) . .
C56 C52 Fe3 69.16(16) . .
C54 C53 C52 108.0(3) . .
C54 C53 Fe3 70.23(16) . .
C52 C53 Fe3 68.65(16) . .
C54 C53 H53 126.0 . .
C52 C53 H53 126.0 . .
Fe3 C53 H53 126.7 . .
C53 C54 C55 108.8(3) . .
C53 C54 Fe3 69.68(16) . .
C55 C54 Fe3 69.14(16) . .
C53 C54 H54 125.6 . .
C55 C54 H54 125.6 . .
Fe3 C54 H54 127.2 . .
C56 C55 C54 107.8(3) . .
C56 C55 Fe3 69.05(16) . .
C54 C55 Fe3 70.11(17) . .
C56 C55 H55 126.1 . .
C54 C55 H55 126.1 . .
Fe3 C55 H55 126.3 . .
C55 C56 C52 107.9(3) . .
C55 C56 Fe3 70.29(17) . .
C52 C56 Fe3 69.20(16) . .
C55 C56 H56 126.0 . .
C52 C56 H56 126.0 . .
Fe3 C56 H56 126.1 . .
C58 C57 C61 108.3(3) . .
C58 C57 Fe3 70.16(17) . .
C61 C57 Fe3 69.95(17) . .
C58 C57 H57 125.8 . .
C61 C57 H57 125.8 . .
Fe3 C57 H57 125.6 . .
C57 C58 C59 107.6(3) . .
C57 C58 Fe3 69.42(18) . .
C59 C58 Fe3 69.49(17) . .
C57 C58 H58 126.2 . .
C59 C58 H58 126.2 . .
Fe3 C58 H58 126.5 . .
C58 C59 C60 108.1(3) . .
C58 C59 Fe3 69.96(17) . .
C60 C59 Fe3 69.84(17) . .
C58 C59 H59 126.0 . .
C60 C59 H59 126.0 . .
Fe3 C59 H59 125.8 . .
C61 C60 C59 107.7(3) . .
C61 C60 Fe3 69.83(17) . .
C59 C60 Fe3 69.25(16) . .
C61 C60 H60 126.2 . .
C59 C60 H60 126.2 . .
Fe3 C60 H60 126.3 . .
C60 C61 C57 108.3(3) . .
C60 C61 Fe3 70.10(17) . .
C57 C61 Fe3 69.35(17) . .
C60 C61 H61 125.9 . .
C57 C61 H61 125.9 . .
Fe3 C61 H61 126.3 . .
C74 C70 C71 107.0(11) . .
C74 C70 Ru1 69.9(11) . .
C71 C70 Ru1 70.0(8) . .
C74 C70 H70 126.5 . .
C71 C70 H70 126.5 . .
Ru1 C70 H70 125.2 . .
C72 C71 C70 107.4(9) . .
C72 C71 Ru1 69.6(6) . .
C70 C71 Ru1 71.9(9) . .
C72 C71 H71 126.3 . .
C70 C71 H71 126.3 . .
Ru1 C71 H71 123.8 . .
C73 C72 C71 106.6(13) . .
C73 C72 Ru1 70.2(13) . .
C71 C72 Ru1 72.1(6) . .
C73 C72 H72 126.7 . .
C71 C72 H72 126.7 . .
Ru1 C72 H72 122.7 . .
C74 C73 C72 111.0(18) . .
C74 C73 Ru1 73.4(15) . .
C72 C73 Ru1 71.8(12) . .
C74 C73 H73 124.5 . .
C72 C73 H73 124.5 . .
Ru1 C73 H73 121.9 . .
C73 C74 C70 108.0(13) . .
C73 C74 Ru1 69.7(14) . .
C70 C74 Ru1 72.4(9) . .
C73 C74 H74 126.0 . .
C70 C74 H74 126.0 . .
Ru1 C74 H74 123.5 . .
C74A C70A C71A 108.1(17) . .
C74A C70A H70A 126.0 . .
C71A C70A H70A 126.0 . .
C72A C71A C70A 109.8(17) . .
C72A C71A H71A 125.1 . .
C70A C71A H71A 125.1 . .
C73A C72A C71A 107(2) . .
C73A C72A H72A 126.3 . .
C71A C72A H72A 126.3 . .
C72A C73A C74A 108(3) . .
C72A C73A H73A 125.9 . .
C74A C73A H73A 125.9 . .
C70A C74A C73A 106(2) . .
C70A C74A H74A 126.8 . .
C73A C74A H74A 126.8 . .
F5 P1 F1 92.3(4) . .
F5 P1 F6 90.7(3) . .
F1 P1 F6 174.2(5) . .
F5 P1 F3 176.4(4) . .
F1 P1 F3 89.1(4) . .
F6 P1 F3 87.7(3) . .
F5 P1 F4 89.1(5) . .
F1 P1 F4 88.8(7) . .
F6 P1 F4 86.3(6) . .
F3 P1 F4 87.5(6) . .
F5 P1 F2 90.5(5) . .
F1 P1 F2 92.6(5) . .
F6 P1 F2 92.3(5) . .
F3 P1 F2 92.8(4) . .
F4 P1 F2 178.6(7) . .
F3A P1A F2A 85.9(13) . .
F3A P1A F1A 90.5(11) . .
F2A P1A F1A 80.0(13) . .
F3A P1A F4A 94.8(12) . .
F2A P1A F4A 174.1(17) . .
F1A P1A F4A 94.2(13) . .
F3A P1A F6A 88.5(10) . .
F2A P1A F6A 90.0(14) . .
F1A P1A F6A 170.0(12) . .
F4A P1A F6A 95.8(13) . .
F3A P1A F5A 171.4(11) . .
F2A P1A F5A 85.9(13) . .
F1A P1A F5A 90.4(9) . .
F4A P1A F5A 93.6(14) . .
F6A P1A F5A 89.1(9) . .

loop_
_geom_bond_atom_site_label_1
_geom_bond_atom_site_label_2
_geom_bond_distance
_geom_bond_site_symmetry_2
Ru1 C73 2.14(3) .
Ru1 C72 2.163(11) .
Ru1 C74 2.19(2) .
Ru1 C71 2.196(11) .
Ru1 C4 2.210(3) .
Ru1 C6 2.216(3) .
Ru1 C2 2.219(3) .
Ru1 C3 2.220(3) .
Ru1 C70 2.221(15) .
Ru1 C5 2.231(3) .
Ru1 C1 2.252(3) .
Ru1A C37 1.840(9) 2_667
Ru1A C4 1.966(8) .
Ru1A C5 1.999(9) .
Ru1A C41 2.112(8) 2_667
Ru1A C38 2.147(8) 2_667
Ru1A C3 2.166(8) .
Ru1A C6 2.241(8) .
Ru1A C2 2.379(8) .
Ru1A C1 2.396(8) .
Ru1A C40 2.526(8) 2_667
Ru1A C39 2.551(8) 2_667
Fe1 C13 2.041(3) .
Fe1 C16 2.042(3) .
Fe1 C19 2.044(3) .
Fe1 C21 2.044(3) .
Fe1 C20 2.045(3) .
Fe1 C18 2.047(3) .
Fe1 C14 2.050(3) .
Fe1 C17 2.051(3) .
Fe1 C15 2.052(3) .
Fe1 C12 2.052(3) .
Fe3 C56 2.024(3) .
Fe3 C52 2.025(3) .
Fe3 C57 2.034(3) .
Fe3 C59 2.038(3) .
Fe3 C55 2.041(3) .
Fe3 C61 2.042(3) .
Fe3 C58 2.044(3) .
Fe3 C60 2.046(3) .
Fe3 C53 2.046(3) .
Fe3 C54 2.054(3) .
Fe2 C36 2.047(3) .
Fe2 C41 2.048(3) .
Fe2 C35 2.049(3) .
Fe2 C39 2.050(3) .
Fe2 C37 2.051(3) .
Fe2 C40 2.052(3) .
Fe2 C32 2.053(3) .
Fe2 C34 2.054(3) .
Fe2 C38 2.056(3) .
Fe2 C33 2.060(3) .
O1 C81 1.194(5) .
C80 C81 1.515(7) .
C80 H80A 0.9800 .
C80 H80B 0.9800 .
C80 H80C 0.9800 .
C81 C82 1.446(6) .
C82 H82A 0.9800 .
C82 H82B 0.9800 .
C82 H82C 0.9800 .
Fe2A C32 2.058(7) .
Fe2A C33 2.102(7) .
Fe2A C36 2.110(7) .
Fe2A C34 2.160(7) .
Fe2A C35 2.170(7) .
C1 C6 1.424(4) .
C1 C2 1.424(4) .
C1 C10 1.431(4) .
C2 C3 1.426(4) .
C2 H2 0.9500 .
C3 C4 1.423(4) .
C3 C30 1.430(4) .
C4 C5 1.417(4) .
C4 H4 0.9500 .
C5 C6 1.424(4) .
C5 C50 1.443(4) .
C6 H6 0.9500 .
C10 C11 1.201(4) .
C11 C12 1.420(4) .
C12 C16 1.432(4) .
C12 C13 1.437(4) .
C13 C14 1.411(4) .
C13 H13 0.9500 .
C14 C15 1.414(5) .
C14 H14 0.9500 .
C15 C16 1.418(4) .
C15 H15 0.9500 .
C16 H16 0.9500 .
C17 C18 1.413(4) .
C17 C21 1.417(4) .
C17 H17 0.9500 .
C18 C19 1.413(4) .
C18 H18 0.9500 .
C19 C20 1.417(5) .
C19 H19 0.9500 .
C20 C21 1.425(4) .
C20 H20 0.9500 .
C21 H21 0.9500 .
C30 C31 1.193(4) .
C31 C32 1.425(4) .
C32 C33 1.431(4) .
C32 C36 1.440(4) .
C33 C34 1.412(4) .
C33 H33 0.9500 .
C34 C35 1.430(4) .
C34 H34 0.9500 .
C35 C36 1.420(4) .
C35 H35 0.9500 .
C36 H36 0.9500 .
C37 C38 1.419(4) .
C37 C41 1.420(4) .
C37 Ru1A 1.840(9) 2_667
C37 H37 0.9500 .
C38 C39 1.430(4) .
C38 Ru1A 2.147(8) 2_667
C38 H38 0.9500 .
C39 C40 1.413(4) .
C39 Ru1A 2.551(8) 2_667
C39 H39 0.9500 .
C40 C41 1.426(4) .
C40 Ru1A 2.526(8) 2_667
C40 H40 0.9500 .
C41 Ru1A 2.112(8) 2_667
C41 H41 0.9500 .
C50 C51 1.185(4) .
C51 C52 1.430(4) .
C52 C53 1.429(4) .
C52 C56 1.440(4) .
C53 C54 1.405(4) .
C53 H53 0.9500 .
C54 C55 1.425(4) .
C54 H54 0.9500 .
C55 C56 1.412(4) .
C55 H55 0.9500 .
C56 H56 0.9500 .
C57 C58 1.409(5) .
C57 C61 1.418(4) .
C57 H57 0.9500 .
C58 C59 1.415(5) .
C58 H58 0.9500 .
C59 C60 1.427(4) .
C59 H59 0.9500 .
C60 C61 1.400(4) .
C60 H60 0.9500 .
C61 H61 0.9500 .
C70 C74 1.426(12) .
C70 C71 1.440(12) .
C70 H70 0.9500 .
C71 C72 1.432(12) .
C71 H71 0.9500 .
C72 C73 1.401(19) .
C72 H72 0.9500 .
C73 C74 1.37(3) .
C73 H73 0.9500 .
C74 H74 0.9500 .
C70A C74A 1.38(2) .
C70A C71A 1.40(2) .
C70A H70A 0.9500 .
C71A C72A 1.40(2) .
C71A H71A 0.9500 .
C72A C73A 1.37(4) .
C72A H72A 0.9500 .
C73A C74A 1.47(4) .
C73A H73A 0.9500 .
C74A H74A 0.9500 .
P1 F5 1.565(5) .
P1 F1 1.570(6) .
P1 F6 1.591(5) .
P1 F3 1.600(6) .
P1 F4 1.613(10) .
P1 F2 1.617(6) .
P1A F3A 1.556(11) .
P1A F2A 1.562(15) .
P1A F1A 1.563(11) .
P1A F4A 1.580(14) .
P1A F6A 1.599(11) .
P1A F5A 1.601(11) .
